data_1520451
loop_
_publ_author_name
'Xu, Feng'
'Peng, Lifen'
'Shinohara, Kenta'
'Nishida, Takanori'
'Wakamatsu, Kan'
'Uejima, Motoyuki'
'Sato, Tohru'
'Tanaka, Kazuyoshi'
'Machida, Norihiko'
'Akashi, Haruo'
'Orita, Akihiro'
'Otera, Junzo'

_publ_section_title
;
 One-Shot Double Amination of Sondheimer-Wong Diynes: Synthesis of
 Photoluminescent Dinaphthopentalenes.
;
_journal_issue 12
_journal_name_full 'Organic letters'
_journal_page_first 3014
_journal_page_last 3017
_journal_paper_doi 10.1021/acs.orglett.5b01293
_journal_volume 17
_journal_year 2015
_chemical_formula_moiety 'C40 H32 N2'
_chemical_formula_sum 'C40 H32 N2'
_chemical_formula_weight 540.71
_space_group_IT_number 14
_symmetry_cell_setting monoclinic
_symmetry_Int_Tables_number 14
_symmetry_space_group_name_Hall '-P 2yn'
_symmetry_space_group_name_H-M 'P 1 21/n 1'
_atom_sites_solution_hydrogens geom
_atom_sites_solution_primary direct
_atom_sites_solution_secondary difmap
_cell_angle_alpha 90.0000
_cell_angle_beta 101.456(4)
_cell_angle_gamma 90.0000
_cell_formula_units_Z 2
_cell_length_a 12.149(4)
_cell_length_b 7.340(3)
_cell_length_c 16.530(6)
_cell_measurement_reflns_used 4669
_cell_measurement_temperature 93
_cell_measurement_theta_max 30.01
_cell_measurement_theta_min 3.05
_cell_volume 1444.7(9)
_computing_cell_refinement CrystalClear
_computing_data_collection 'CrystalClear (Rigaku, ????)'
_computing_data_reduction CrystalClear
_computing_molecular_graphics 'CrystalStructure 4.0'
_computing_publication_material 'CrystalStructure 4.0 (Rigaku, 2010)'
_computing_structure_refinement 'SHELXL97 (Sheldrick, 2008)'
_computing_structure_solution 'SIR2004 (Burla, et al., 2005)'
_diffrn_ambient_temperature 93
_diffrn_detector_area_resol_mean 7.111
_diffrn_measured_fraction_theta_full 0.996
_diffrn_measured_fraction_theta_max 0.996
_diffrn_measurement_device_type 'Rigaku Saturn724'
_diffrn_measurement_method \w
_diffrn_radiation_type 'Mo K\a'
_diffrn_radiation_wavelength 0.71075
_diffrn_reflns_av_R_equivalents 0.0975
_diffrn_reflns_limit_h_max 16
_diffrn_reflns_limit_h_min -16
_diffrn_reflns_limit_k_max 10
_diffrn_reflns_limit_k_min -10
_diffrn_reflns_limit_l_max 22
_diffrn_reflns_limit_l_min -22
_diffrn_reflns_number 42330
_diffrn_reflns_theta_full 29.50
_diffrn_reflns_theta_max 29.50
_diffrn_standards_number 0
_exptl_absorpt_coefficient_mu 0.072
_exptl_absorpt_correction_T_max 0.989
_exptl_absorpt_correction_T_min 0.761
_exptl_absorpt_correction_type multi-scan
_exptl_absorpt_process_details 'REQAB (Rigaku, 1998)'
_exptl_crystal_colour orange
_exptl_crystal_density_diffrn 1.243
_exptl_crystal_density_method 'not measured'
_exptl_crystal_description block
_exptl_crystal_F_000 572.00
_exptl_crystal_size_max 0.150
_exptl_crystal_size_mid 0.150
_exptl_crystal_size_min 0.150
_refine_diff_density_max 0.360
_refine_diff_density_min -0.280
_refine_ls_extinction_method none
_refine_ls_goodness_of_fit_ref 0.935
_refine_ls_hydrogen_treatment constr
_refine_ls_number_parameters 190
_refine_ls_number_reflns 4012
_refine_ls_number_restraints 0
_refine_ls_R_factor_gt 0.0458
_refine_ls_shift/su_max 0.000
_refine_ls_structure_factor_coef Fsqd
_refine_ls_weighting_details 'w = 1/[\s^2^(Fo^2^)+(0.0563P)^2^+0.0000P] where P=(Fo^2^+2Fc^2^)/3'
_refine_ls_weighting_scheme calc
_refine_ls_wR_factor_ref 0.1068
_reflns_number_gt 2720
_reflns_number_total 4013
_reflns_threshold_expression F^2^>2.0\s(F^2^)
_cod_data_source_file ol5b01293_si_001.cif
_cod_data_source_block 131206a
_cod_depositor_comments 'Adding full bibliography for 1520451.cif.'
_cod_database_code 1520451

loop_
_symmetry_equiv_pos_site_id
_symmetry_equiv_pos_as_xyz
1 +X,+Y,+Z
2 1/2-X,1/2+Y,1/2-Z
3 -X,-Y,-Z
4 1/2+X,1/2-Y,1/2+Z

loop_
_atom_site_label
_atom_site_type_symbol
_atom_site_fract_x
_atom_site_fract_y
_atom_site_fract_z
_atom_site_U_iso_or_equiv
_atom_site_adp_type
_atom_site_occupancy
_atom_site_symmetry_multiplicity
_atom_site_calc_flag
_atom_site_refinement_flags
N1 N 0.71751(7) 0.19460(13) 0.48427(5) 0.0173(2) Uani 1.0 4 d .
C1 C 0.53416(9) 0.03490(15) 0.47200(7) 0.0159(3) Uani 1.0 4 d .
C2 C 0.63159(9) 0.10649(14) 0.51491(7) 0.0161(3) Uani 1.0 4 d .
C3 C 0.63162(9) 0.08434(15) 0.60415(7) 0.0160(3) Uani 1.0 4 d .
C4 C 0.52790(9) -0.00375(14) 0.61205(7) 0.0155(3) Uani 1.0 4 d .
C5 C 0.50312(9) -0.03487(15) 0.68831(7) 0.0168(3) Uani 1.0 4 d .
C6 C 0.58092(9) 0.01946(15) 0.76065(7) 0.0163(3) Uani 1.0 4 d .
C7 C 0.55936(10) -0.00826(16) 0.84107(7) 0.0196(3) Uani 1.0 4 d .
C8 C 0.63511(10) 0.04606(16) 0.90957(7) 0.0223(3) Uani 1.0 4 d .
C9 C 0.73716(10) 0.12717(16) 0.90143(7) 0.0222(3) Uani 1.0 4 d .
C10 C 0.76085(10) 0.15586(15) 0.82465(7) 0.0196(3) Uani 1.0 4 d .
C11 C 0.68364(9) 0.10515(14) 0.75246(7) 0.0165(3) Uani 1.0 4 d .
C12 C 0.70676(9) 0.13871(15) 0.67217(6) 0.0171(3) Uani 1.0 4 d .
C13 C 0.68997(9) 0.32483(15) 0.42113(6) 0.0162(3) Uani 1.0 4 d .
C14 C 0.76329(10) 0.36971(16) 0.36882(7) 0.0209(3) Uani 1.0 4 d .
C15 C 0.73389(11) 0.50215(17) 0.30823(7) 0.0263(3) Uani 1.0 4 d .
C16 C 0.63202(11) 0.59204(17) 0.29805(8) 0.0267(3) Uani 1.0 4 d .
C17 C 0.55953(10) 0.55061(16) 0.35062(7) 0.0224(3) Uani 1.0 4 d .
C18 C 0.58797(9) 0.42015(15) 0.41139(7) 0.0189(3) Uani 1.0 4 d .
C19 C 0.82605(9) 0.10043(16) 0.49902(7) 0.0205(3) Uani 1.0 4 d .
C20 C 0.83167(11) -0.05421(18) 0.43851(8) 0.0278(3) Uani 1.0 4 d .
H5 H 0.4345 -0.0923 0.6929 0.0201 Uiso 1.0 4 calc R
H7 H 0.4914 -0.0653 0.8475 0.0235 Uiso 1.0 4 calc R
H8 H 0.6186 0.0288 0.9629 0.0268 Uiso 1.0 4 calc R
H9 H 0.7900 0.1623 0.9493 0.0266 Uiso 1.0 4 calc R
H10 H 0.8302 0.2106 0.8199 0.0235 Uiso 1.0 4 calc R
H12 H 0.7741 0.1986 0.6664 0.0205 Uiso 1.0 4 calc R
H14 H 0.8336 0.3094 0.3747 0.0251 Uiso 1.0 4 calc R
H15 H 0.7846 0.5314 0.2732 0.0316 Uiso 1.0 4 calc R
H16 H 0.6120 0.6806 0.2558 0.0320 Uiso 1.0 4 calc R
H17 H 0.4897 0.6126 0.3448 0.0269 Uiso 1.0 4 calc R
H18 H 0.5377 0.3945 0.4472 0.0227 Uiso 1.0 4 calc R
H19A H 0.8412 0.0507 0.5558 0.0245 Uiso 1.0 4 calc R
H19B H 0.8858 0.1899 0.4952 0.0245 Uiso 1.0 4 calc R
H20A H 0.8187 -0.0057 0.3822 0.0333 Uiso 1.0 4 calc R
H20B H 0.7740 -0.1450 0.4428 0.0333 Uiso 1.0 4 calc R
H20C H 0.9060 -0.1114 0.4516 0.0333 Uiso 1.0 4 calc R

loop_
_atom_site_aniso_label
_atom_site_aniso_U_11
_atom_site_aniso_U_22
_atom_site_aniso_U_33
_atom_site_aniso_U_12
_atom_site_aniso_U_13
_atom_site_aniso_U_23
N1 0.0134(5) 0.0209(5) 0.0181(5) -0.0006(4) 0.0043(4) 0.0026(4)
C1 0.0158(6) 0.0162(6) 0.0159(6) 0.0013(5) 0.0040(5) 0.0012(5)
C2 0.0159(6) 0.0172(6) 0.0155(6) 0.0016(5) 0.0042(5) 0.0013(5)
C3 0.0169(6) 0.0163(6) 0.0147(6) 0.0018(5) 0.0030(5) 0.0020(5)
C4 0.0158(6) 0.0160(6) 0.0138(6) 0.0032(5) 0.0013(5) -0.0003(4)
C5 0.0154(6) 0.0183(6) 0.0162(6) 0.0013(5) 0.0021(5) 0.0006(5)
C6 0.0181(6) 0.0167(6) 0.0137(6) 0.0028(5) 0.0026(5) 0.0004(5)
C7 0.0207(6) 0.0219(6) 0.0166(6) 0.0025(5) 0.0048(5) 0.0017(5)
C8 0.0298(7) 0.0236(6) 0.0137(6) 0.0034(6) 0.0044(5) 0.0017(5)
C9 0.0279(7) 0.0222(6) 0.0136(6) 0.0005(6) -0.0028(5) -0.0022(5)
C10 0.0210(6) 0.0181(6) 0.0185(6) -0.0022(5) 0.0008(5) -0.0001(5)
C11 0.0202(6) 0.0149(5) 0.0135(6) 0.0022(5) 0.0014(5) 0.0006(5)
C12 0.0177(6) 0.0168(6) 0.0166(6) -0.0003(5) 0.0032(5) 0.0008(5)
C13 0.0166(6) 0.0176(6) 0.0141(6) -0.0032(5) 0.0024(5) -0.0024(5)
C14 0.0180(6) 0.0268(7) 0.0187(6) 0.0003(5) 0.0055(5) 0.0006(5)
C15 0.0259(7) 0.0333(7) 0.0224(7) -0.0007(6) 0.0111(6) 0.0057(6)
C16 0.0307(7) 0.0267(7) 0.0231(7) 0.0028(6) 0.0062(6) 0.0082(6)
C17 0.0221(6) 0.0209(6) 0.0245(7) 0.0027(5) 0.0051(5) -0.0001(5)
C18 0.0188(6) 0.0186(6) 0.0209(6) -0.0019(5) 0.0078(5) -0.0014(5)
C19 0.0142(6) 0.0273(7) 0.0199(6) 0.0012(5) 0.0033(5) 0.0035(5)
C20 0.0279(7) 0.0286(7) 0.0283(7) 0.0063(6) 0.0091(6) 0.0016(6)

loop_
_atom_type_symbol
_atom_type_description
_atom_type_scat_dispersion_real
_atom_type_scat_dispersion_imag
_atom_type_scat_source
C C 0.0033 0.0016
;
International Tables for Crystallography
(1992, Vol. C, Tables 4.2.6.8 and 6.1.1.4)
;
H H 0.0000 0.0000
;
International Tables for Crystallography
(1992, Vol. C, Table 6.1.1.4)
;
N N 0.0061 0.0033
;
International Tables for Crystallography
(1992, Vol. C, Tables 4.2.6.8 and 6.1.1.4)
;

loop_
_geom_angle_atom_site_label_1
_geom_angle_atom_site_label_2
_geom_angle_atom_site_label_3
_geom_angle
_geom_angle_publ_flag
_geom_angle_site_symmetry_1
_geom_angle_site_symmetry_3
C2 N1 C13 119.75(9) yes . .
C2 N1 C19 115.55(9) yes . .
C13 N1 C19 121.18(10) yes . .
C1 C1 C2 110.62(11) yes 3_656 .
C1 C1 C4 107.35(10) yes 3_656 3_656
C2 C1 C4 142.02(12) yes . 3_656
N1 C2 C1 128.48(11) yes . .
N1 C2 C3 123.72(9) yes . .
C1 C2 C3 107.74(11) yes . .
C2 C3 C4 108.11(9) yes . .
C2 C3 C12 131.10(11) yes . .
C4 C3 C12 120.72(11) yes . .
C1 C4 C3 106.18(10) yes 3_656 .
C1 C4 C5 132.97(11) yes 3_656 .
C3 C4 C5 120.79(10) yes . .
C4 C5 C6 119.61(11) yes . .
C5 C6 C7 122.03(11) yes . .
C5 C6 C11 119.34(11) yes . .
C7 C6 C11 118.64(10) yes . .
C6 C7 C8 120.93(12) yes . .
C7 C8 C9 120.33(12) yes . .
C8 C9 C10 120.30(10) yes . .
C9 C10 C11 120.96(12) yes . .
C6 C11 C10 118.81(11) yes . .
C6 C11 C12 119.99(10) yes . .
C10 C11 C12 121.19(11) yes . .
C3 C12 C11 119.54(11) yes . .
N1 C13 C14 122.16(10) yes . .
N1 C13 C18 119.89(11) yes . .
C14 C13 C18 117.89(10) yes . .
C13 C14 C15 120.40(12) yes . .
C14 C15 C16 121.12(13) yes . .
C15 C16 C17 118.88(12) yes . .
C16 C17 C18 120.60(12) yes . .
C13 C18 C17 121.09(12) yes . .
N1 C19 C20 113.47(9) yes . .
C4 C5 H5 120.189 no . .
C6 C5 H5 120.206 no . .
C6 C7 H7 119.546 no . .
C8 C7 H7 119.524 no . .
C7 C8 H8 119.833 no . .
C9 C8 H8 119.836 no . .
C8 C9 H9 119.849 no . .
C10 C9 H9 119.852 no . .
C9 C10 H10 119.516 no . .
C11 C10 H10 119.520 no . .
C3 C12 H12 120.226 no . .
C11 C12 H12 120.237 no . .
C13 C14 H14 119.809 no . .
C15 C14 H14 119.794 no . .
C14 C15 H15 119.446 no . .
C16 C15 H15 119.437 no . .
C15 C16 H16 120.566 no . .
C17 C16 H16 120.552 no . .
C16 C17 H17 119.710 no . .
C18 C17 H17 119.695 no . .
C13 C18 H18 119.454 no . .
C17 C18 H18 119.453 no . .
N1 C19 H19A 108.870 no . .
N1 C19 H19B 108.874 no . .
C20 C19 H19A 108.880 no . .
C20 C19 H19B 108.879 no . .
H19A C19 H19B 107.711 no . .
C19 C20 H20A 109.473 no . .
C19 C20 H20B 109.471 no . .
C19 C20 H20C 109.467 no . .
H20A C20 H20B 109.476 no . .
H20A C20 H20C 109.471 no . .
H20B C20 H20C 109.469 no . .

loop_
_geom_bond_atom_site_label_1
_geom_bond_atom_site_label_2
_geom_bond_distance
_geom_bond_publ_flag
_geom_bond_site_symmetry_2
N1 C2 1.4051(16) yes .
N1 C13 1.4058(14) yes .
N1 C19 1.4657(15) yes .
C1 C1 1.4538(18) yes 3_656
C1 C2 1.3590(15) yes .
C1 C4 1.4612(16) yes 3_656
C2 C3 1.4840(18) yes .
C3 C4 1.4451(17) yes .
C3 C12 1.3598(15) yes .
C4 C5 1.3721(18) yes .
C5 C6 1.4260(15) yes .
C6 C7 1.4197(18) yes .
C6 C11 1.4278(17) yes .
C7 C8 1.3690(16) yes .
C8 C9 1.4057(18) yes .
C9 C10 1.3723(18) yes .
C10 C11 1.4134(16) yes .
C11 C12 1.4315(17) yes .
C13 C14 1.3985(18) yes .
C13 C18 1.4042(16) yes .
C14 C15 1.3905(17) yes .
C15 C16 1.3830(19) yes .
C16 C17 1.388(2) yes .
C17 C18 1.3811(17) yes .
C19 C20 1.5233(19) yes .
C5 H5 0.950 no .
C7 H7 0.950 no .
C8 H8 0.950 no .
C9 H9 0.950 no .
C10 H10 0.950 no .
C12 H12 0.950 no .
C14 H14 0.950 no .
C15 H15 0.950 no .
C16 H16 0.950 no .
C17 H17 0.950 no .
C18 H18 0.950 no .
C19 H19A 0.990 no .
C19 H19B 0.990 no .
C20 H20A 0.980 no .
C20 H20B 0.980 no .
C20 H20C 0.980 no .

loop_
_geom_contact_atom_site_label_1
_geom_contact_atom_site_label_2
_geom_contact_distance
_geom_contact_publ_flag
_geom_contact_site_symmetry_2
N1 C4 3.3914(16) no 3_656
N1 C12 3.1613(18) no .
C1 C13 3.0743(18) no .
C1 C18 3.1124(18) no .
C1 C19 3.518(2) no .
C2 C2 3.5049(18) no 3_656
C2 C5 3.4721(19) no 3_656
C2 C18 2.8546(17) no .
C2 C20 3.180(2) no .
C3 C6 2.816(2) no .
C3 C19 3.2007(19) no .
C4 C11 2.8039(16) no .
C4 C13 3.5049(18) no 3_656
C4 C18 3.3550(18) no 3_656
C5 C12 2.8421(18) no .
C5 C13 3.4087(16) no 3_656
C5 C18 3.3486(18) no 3_656
C6 C9 2.8087(17) no .
C7 C10 2.7895(19) no .
C8 C11 2.809(2) no .
C12 C19 3.467(2) no .
C13 C16 2.8129(18) no .
C13 C20 3.2542(19) no .
C14 C17 2.7724(19) no .
C14 C19 2.9100(18) no .
C14 C20 3.364(2) no .
C15 C18 2.759(2) no .
N1 C8 3.4193(16) no 2_656
C3 C10 3.5173(18) no 2_646
C4 C10 3.5857(18) no 2_646
C4 C17 3.5821(19) no 3_666
C8 N1 3.4193(16) no 2_646
C8 C13 3.5528(17) no 2_646
C8 C19 3.595(2) no 2_646
C10 C3 3.5173(18) no 2_656
C10 C4 3.5857(18) no 2_656
C10 C12 3.565(2) no 2_656
C12 C10 3.565(2) no 2_646
C13 C8 3.5528(17) no 2_656
C17 C4 3.5821(19) no 3_666
C19 C8 3.595(2) no 2_656
N1 H5 3.2254 no 3_656
N1 H12 2.9528 no .
N1 H14 2.6446 no .
N1 H18 2.6016 no .
N1 H20A 2.7099 no .
N1 H20B 2.7095 no .
N1 H20C 3.3271 no .
C1 H5 2.8569 no 3_656
C1 H18 2.6725 no .
C1 H18 3.5975 no 3_656
C1 H20B 3.3204 no .
C2 H5 3.3702 no 3_656
C2 H12 2.8295 no .
C2 H18 2.5525 no .
C2 H19A 2.5351 no .
C2 H19B 3.2278 no .
C2 H20A 3.5552 no .
C2 H20B 2.9395 no .
C3 H5 3.3105 no .
C3 H18 3.4698 no .
C3 H19A 2.8268 no .
C4 H12 3.3005 no .
C4 H18 3.0836 no 3_656
C5 H7 2.6719 no .
C5 H18 3.4334 no 3_656
C6 H8 3.2833 no .
C6 H10 3.3044 no .
C6 H12 3.3339 no .
C7 H5 2.6842 no .
C7 H9 3.2598 no .
C8 H10 3.2654 no .
C9 H7 3.2631 no .
C10 H8 3.2624 no .
C10 H12 2.6704 no .
C11 H5 3.3233 no .
C11 H7 3.3078 no .
C11 H9 3.2806 no .
C12 H10 2.6530 no .
C12 H19A 2.8342 no .
C13 H5 2.7607 no 3_656
C13 H15 3.2733 no .
C13 H17 3.2791 no .
C13 H19A 3.2799 no .
C13 H19B 2.6428 no .
C13 H20A 3.0240 no .
C13 H20B 3.5941 no .
C14 H5 3.1607 no 3_656
C14 H16 3.2732 no .
C14 H18 3.2609 no .
C14 H19B 2.6624 no .
C14 H20A 2.8345 no .
C15 H17 3.2453 no .
C16 H14 3.2675 no .
C16 H18 3.2582 no .
C17 H5 3.4439 no 3_656
C17 H15 3.2442 no .
C18 H5 2.9411 no 3_656
C18 H14 3.2641 no .
C18 H16 3.2639 no .
C19 H12 3.0445 no .
C19 H14 2.5802 no .
C20 H14 2.8712 no .
H5 H7 2.5187 no .
H5 H14 3.5993 no 3_656
H5 H18 3.2719 no 3_656
H5 H20A 3.1630 no 3_656
H5 H20B 3.4964 no 3_656
H7 H8 2.3098 no .
H8 H9 2.3512 no .
H9 H10 2.3131 no .
H10 H12 2.4948 no .
H12 H19A 2.4038 no .
H12 H19B 3.3734 no .
H14 H15 2.3295 no .
H14 H19A 3.5309 no .
H14 H19B 2.1536 no .
H14 H20A 2.3247 no .
H14 H20C 3.3887 no .
H15 H16 2.3330 no .
H16 H17 2.3420 no .
H17 H18 2.3189 no .
H19A H20A 2.8588 no .
H19A H20B 2.3694 no .
H19A H20C 2.3535 no .
H19B H20A 2.3691 no .
H19B H20B 2.8586 no .
H19B H20C 2.3537 no .
N1 H8 3.1708 no 2_656
C1 H9 3.5543 no 2_646
C2 H9 3.4152 no 2_646
C3 H9 3.4085 no 2_646
C3 H10 3.0138 no 2_646
C3 H17 2.8863 no 3_666
C4 H9 3.5811 no 2_646
C4 H10 2.8041 no 2_646
C4 H17 2.9767 no 3_666
C5 H10 2.7788 no 2_646
C5 H15 3.2401 no 4_455
C5 H16 3.1752 no 3_666
C5 H17 3.1516 no 3_666
C6 H10 2.9416 no 2_646
C6 H12 3.0429 no 2_646
C6 H16 3.1872 no 3_666
C6 H17 3.2362 no 3_666
C7 H12 2.9730 no 2_646
C7 H14 3.2510 no 4_455
C7 H15 3.3076 no 4_455
C7 H16 3.3698 no 3_666
C7 H19B 3.4581 no 2_646
C8 H12 3.1386 no 2_646
C8 H19B 3.0877 no 2_646
C8 H20B 3.3534 no 2_656
C8 H20C 3.5056 no 2_656
C9 H12 3.3337 no 2_646
C9 H18 3.5823 no 4_555
C9 H19A 3.3666 no 2_656
C9 H20B 3.0955 no 2_656
C10 H12 3.3902 no 2_646
C10 H17 3.3701 no 4_555
C10 H18 3.5842 no 4_555
C11 H10 3.1252 no 2_646
C11 H12 3.2701 no 2_646
C11 H17 3.1571 no 3_666
C12 H10 3.1803 no 2_646
C12 H17 2.9740 no 3_666
C13 H8 3.0911 no 2_656
C13 H9 3.2518 no 2_656
C14 H7 3.2025 no 4_554
C14 H8 3.0947 no 2_656
C14 H15 3.3877 no 2_645
C14 H16 3.1154 no 2_645
C15 H5 3.4442 no 4_554
C15 H7 3.1013 no 4_554
C15 H16 3.3140 no 2_645
C15 H20A 3.0854 no 2_655
C15 H20B 3.3854 no 1_565
C16 H14 3.3686 no 2_655
C16 H20A 3.2339 no 2_655
C16 H20B 3.2840 no 1_565
C17 H9 3.5429 no 2_656
C17 H10 3.3374 no 4_454
C17 H20B 3.5389 no 1_565
C18 H9 3.0504 no 2_656
C18 H10 3.3372 no 4_454
C18 H18 3.3264 no 3_666
C19 H8 3.2508 no 2_656
C19 H20C 3.1963 no 3_756
C20 H8 3.4636 no 2_646
C20 H9 3.3228 no 2_646
C20 H15 3.5607 no 2_645
C20 H19B 3.5328 no 3_756
C20 H20C 3.5547 no 3_756
H5 C15 3.4442 no 4_455
H5 H10 3.2485 no 2_646
H5 H15 2.4985 no 4_455
H5 H16 3.2182 no 3_666
H7 C14 3.2025 no 4_455
H7 C15 3.1013 no 4_455
H7 H12 3.3811 no 2_646
H7 H14 2.7840 no 4_455
H7 H15 2.5795 no 4_455
H7 H16 3.4074 no 3_666
H7 H19B 3.2674 no 2_646
H7 H20C 3.2224 no 4_445
H8 N1 3.1708 no 2_646
H8 C13 3.0911 no 2_646
H8 C14 3.0947 no 2_646
H8 C19 3.2508 no 2_646
H8 C20 3.4636 no 2_656
H8 H8 3.3765 no 3_657
H8 H14 3.0856 no 2_646
H8 H19A 3.5654 no 2_646
H8 H19B 2.5858 no 2_646
H8 H20B 3.0092 no 2_656
H8 H20C 3.0376 no 2_656
H9 C1 3.5543 no 2_656
H9 C2 3.4152 no 2_656
H9 C3 3.4085 no 2_656
H9 C4 3.5811 no 2_656
H9 C13 3.2518 no 2_646
H9 C17 3.5429 no 2_646
H9 C18 3.0504 no 2_646
H9 C20 3.3228 no 2_656
H9 H18 3.1229 no 2_646
H9 H18 3.0457 no 4_555
H9 H19A 3.2585 no 2_656
H9 H20B 2.5169 no 2_656
H9 H20C 3.5576 no 2_656
H10 C3 3.0138 no 2_656
H10 C4 2.8041 no 2_656
H10 C5 2.7788 no 2_656
H10 C6 2.9416 no 2_656
H10 C11 3.1252 no 2_656
H10 C12 3.1803 no 2_656
H10 C17 3.3374 no 4_555
H10 C18 3.3372 no 4_555
H10 H5 3.2485 no 2_656
H10 H17 3.0393 no 4_555
H10 H18 3.0448 no 4_555
H12 C6 3.0429 no 2_656
H12 C7 2.9730 no 2_656
H12 C8 3.1386 no 2_656
H12 C9 3.3337 no 2_656
H12 C10 3.3902 no 2_656
H12 C11 3.2701 no 2_656
H12 H7 3.3811 no 2_656
H12 H17 3.4636 no 3_666
H14 C7 3.2510 no 4_554
H14 C16 3.3686 no 2_645
H14 H7 2.7840 no 4_554
H14 H8 3.0856 no 2_656
H14 H15 3.2881 no 2_645
H14 H16 2.5593 no 2_645
H15 C5 3.2401 no 4_554
H15 C7 3.3076 no 4_554
H15 C14 3.3877 no 2_655
H15 C20 3.5607 no 2_655
H15 H5 2.4985 no 4_554
H15 H7 2.5795 no 4_554
H15 H14 3.2881 no 2_655
H15 H16 2.9454 no 2_645
H15 H20A 2.6399 no 2_655
H16 C5 3.1752 no 3_666
H16 C6 3.1872 no 3_666
H16 C7 3.3698 no 3_666
H16 C14 3.1154 no 2_655
H16 C15 3.3140 no 2_655
H16 H5 3.2182 no 3_666
H16 H7 3.4074 no 3_666
H16 H14 2.5593 no 2_655
H16 H15 2.9454 no 2_655
H16 H20A 2.9233 no 2_655
H16 H20B 3.5566 no 1_565
H17 C3 2.8863 no 3_666
H17 C4 2.9767 no 3_666
H17 C5 3.1516 no 3_666
H17 C6 3.2362 no 3_666
H17 C10 3.3701 no 4_454
H17 C11 3.1571 no 3_666
H17 C12 2.9740 no 3_666
H17 H10 3.0393 no 4_454
H17 H12 3.4636 no 3_666
H17 H18 3.5210 no 3_666
H18 C9 3.5823 no 4_454
H18 C10 3.5842 no 4_454
H18 C18 3.3264 no 3_666
H18 H9 3.1229 no 2_656
H18 H9 3.0457 no 4_454
H18 H10 3.0448 no 4_454
H18 H17 3.5210 no 3_666
H18 H18 2.6310 no 3_666
H19A C9 3.3666 no 2_646
H19A H8 3.5654 no 2_656
H19A H9 3.2585 no 2_646
H19A H20C 3.1303 no 3_756
H19B C7 3.4581 no 2_656
H19B C8 3.0877 no 2_656
H19B C20 3.5328 no 3_756
H19B H7 3.2674 no 2_656
H19B H8 2.5858 no 2_656
H19B H20C 2.5730 no 3_756
H20A C15 3.0854 no 2_645
H20A C16 3.2339 no 2_645
H20A H15 2.6399 no 2_645
H20A H16 2.9233 no 2_645
H20B C8 3.3534 no 2_646
H20B C9 3.0955 no 2_646
H20B C15 3.3854 no 1_545
H20B C16 3.2840 no 1_545
H20B C17 3.5389 no 1_545
H20B H8 3.0092 no 2_646
H20B H9 2.5169 no 2_646
H20B H16 3.5566 no 1_545
H20C C8 3.5056 no 2_646
H20C C19 3.1963 no 3_756
H20C C20 3.5547 no 3_756
H20C H7 3.2224 no 4_544
H20C H8 3.0376 no 2_646
H20C H9 3.5576 no 2_646
H20C H19A 3.1303 no 3_756
H20C H19B 2.5730 no 3_756
H20C H20C 2.9999 no 3_756

loop_
_geom_torsion_atom_site_label_1
_geom_torsion_atom_site_label_2
_geom_torsion_atom_site_label_3
_geom_torsion_atom_site_label_4
_geom_torsion
_geom_torsion_publ_flag
_geom_torsion_site_symmetry_1
_geom_torsion_site_symmetry_3
_geom_torsion_site_symmetry_4
C2 N1 C13 C14 -157.13(9) no . . .
C2 N1 C13 C18 25.64(14) no . . .
C13 N1 C2 C1 44.16(16) no . . .
C13 N1 C2 C3 -132.74(10) no . . .
C2 N1 C19 C20 79.94(11) no . . .
C19 N1 C2 C1 -114.93(11) no . . .
C19 N1 C2 C3 68.17(13) no . . .
C13 N1 C19 C20 -78.83(12) no . . .
C19 N1 C13 C14 0.77(14) no . . .
C19 N1 C13 C18 -176.47(8) no . . .
C1 C1 C2 N1 -176.79(10) no 3_656 . .
C1 C1 C2 C3 0.49(12) no 3_656 . .
C2 C1 C1 C2 180(75171) no . 3_656 3_656
C2 C1 C1 C4 -0.41(12) no . 3_656 .
C1 C1 C4 C3 -0.15(11) no 3_656 3_656 3_656
C1 C1 C4 C5 -177.16(10) no 3_656 3_656 3_656
C4 C1 C1 C2 0.41(12) no 3_656 3_656 3_656
C4 C1 C1 C4 180(75171) no 3_656 3_656 .
C2 C1 C4 C3 -179.52(14) no . 3_656 3_656
C2 C1 C4 C5 3.5(3) no . 3_656 3_656
C4 C1 C2 N1 2.6(3) no 3_656 . .
C4 C1 C2 C3 179.85(14) no 3_656 . .
N1 C2 C3 C4 177.06(9) no . . .
N1 C2 C3 C12 0.31(18) no . . .
C1 C2 C3 C4 -0.39(12) no . . .
C1 C2 C3 C12 -177.13(11) no . . .
C2 C3 C4 C1 0.13(11) no . . 3_656
C2 C3 C4 C5 -177.32(9) no . . .
C2 C3 C12 C11 177.56(10) no . . .
C4 C3 C12 C11 1.16(16) no . . .
C12 C3 C4 C1 177.28(10) no . . 3_656
C12 C3 C4 C5 -0.17(16) no . . .
C1 C4 C5 C6 -177.00(10) no 3_656 . .
C3 C4 C5 C6 -0.35(16) no . . .
C4 C5 C6 C7 179.59(9) no . . .
C4 C5 C6 C11 -0.14(16) no . . .
C5 C6 C7 C8 -179.62(10) no . . .
C5 C6 C11 C10 -179.04(9) no . . .
C5 C6 C11 C12 1.13(15) no . . .
C7 C6 C11 C10 1.22(15) no . . .
C7 C6 C11 C12 -178.61(9) no . . .
C11 C6 C7 C8 0.11(16) no . . .
C6 C7 C8 C9 -1.36(17) no . . .
C7 C8 C9 C10 1.26(17) no . . .
C8 C9 C10 C11 0.11(17) no . . .
C9 C10 C11 C6 -1.33(16) no . . .
C9 C10 C11 C12 178.49(10) no . . .
C6 C11 C12 C3 -1.64(15) no . . .
C10 C11 C12 C3 178.53(9) no . . .
N1 C13 C14 C15 -178.61(9) no . . .
N1 C13 C18 C17 179.08(9) no . . .
C14 C13 C18 C17 1.74(15) no . . .
C18 C13 C14 C15 -1.33(15) no . . .
C13 C14 C15 C16 -0.14(17) no . . .
C14 C15 C16 C17 1.24(17) no . . .
C15 C16 C17 C18 -0.83(17) no . . .
C16 C17 C18 C13 -0.67(17) no . . .
